data_4078672
loop_
_publ_author_name
'Kraushaar, Konstantin'
'Wiltzsch, Conny'
'Wagler, J\"org'
'B\"ohme, Uwe'
'Schwarzer, Anke'
'Roewer, Gerhard'
'Kroke, Edwin'

_publ_section_title
;
 From CO2to Polysiloxanes: Di(carbamoyloxy)silanes
 Me2Si[(OCO)NRR&#x2032;]2as Precursors for PDMS
;
_journal_issue 13
_journal_name_full Organometallics
_journal_page_first 4779
_journal_paper_doi 10.1021/om300313f
_journal_volume 31
_journal_year 2012
_chemical_formula_moiety 'C8 H18 N2 O4 Si'
_chemical_formula_sum 'C8 H18 N2 O4 Si'
_chemical_formula_weight 234.33
_chemical_name_systematic
; 
 dimethylsilanediyl bis(ethylcarbamate) 
;
_space_group_IT_number 59
_symmetry_cell_setting orthorhombic
_symmetry_space_group_name_Hall '-P 2ab 2a'
_symmetry_space_group_name_H-M 'P m m n :2'
_atom_sites_solution_hydrogens geom
_atom_sites_solution_primary direct
_atom_sites_solution_secondary difmap
_audit_creation_method SHELXL-97
_cell_angle_alpha 90.00
_cell_angle_beta 90.00
_cell_angle_gamma 90.00
_cell_formula_units_Z 2
_cell_length_a 16.3210(9)
_cell_length_b 7.1980(4)
_cell_length_c 5.0130(2)
_cell_measurement_reflns_used 10617
_cell_measurement_temperature 153(2)
_cell_measurement_theta_max 25.75
_cell_measurement_theta_min 2.50
_cell_volume 588.92(5)
_computing_cell_refinement 'STOE X-AREA'
_computing_data_collection 'STOE X-AREA'
_computing_data_reduction 'STOE X-RED'
_computing_structure_refinement 'SHELXL-97 (Sheldrick, 2008)'
_computing_structure_solution 'SHELXS-97 (Sheldrick, 2008)'
_diffrn_ambient_temperature 153(2)
_diffrn_detector 'image plate (34 cm diameter)'
_diffrn_detector_area_resol_mean 6.67
_diffrn_detector_type STOE
_diffrn_measured_fraction_theta_full 0.997
_diffrn_measured_fraction_theta_max 0.997
_diffrn_measurement_details ' 355 frames, detector distance = 110 mm'
_diffrn_measurement_device '2-circle goniometer'
_diffrn_measurement_device_type 'STOE IPDS 2'
_diffrn_measurement_method 'rotation method'
_diffrn_radiation_collimation '0.5 mm diameter, monocapillary'
_diffrn_radiation_monochromator 'plane graphite'
_diffrn_radiation_polarisn_norm 0
_diffrn_radiation_type 'Mo K\a'
_diffrn_radiation_wavelength 0.71073
_diffrn_reflns_av_R_equivalents 0.0721
_diffrn_reflns_av_sigmaI/netI 0.0277
_diffrn_reflns_limit_h_max 19
_diffrn_reflns_limit_h_min -19
_diffrn_reflns_limit_k_max 8
_diffrn_reflns_limit_k_min -8
_diffrn_reflns_limit_l_max 6
_diffrn_reflns_limit_l_min -6
_diffrn_reflns_number 7266
_diffrn_reflns_theta_full 25.49
_diffrn_reflns_theta_max 25.49
_diffrn_reflns_theta_min 2.50
_diffrn_source 'sealed X-ray tube, 12 x 0.4 mm long-fine focus'
_diffrn_source_current 40
_diffrn_source_power 2.00
_diffrn_source_voltage 50
_exptl_absorpt_coefficient_mu 0.198
_exptl_absorpt_correction_type none
_exptl_crystal_colour colourless
_exptl_crystal_density_diffrn 1.321
_exptl_crystal_density_method 'not measured'
_exptl_crystal_description needle
_exptl_crystal_F_000 252
_exptl_crystal_size_max 0.45
_exptl_crystal_size_mid 0.22
_exptl_crystal_size_min 0.12
_refine_diff_density_max 0.207
_refine_diff_density_min -0.247
_refine_diff_density_rms 0.043
_refine_ls_extinction_method none
_refine_ls_goodness_of_fit_ref 1.048
_refine_ls_hydrogen_treatment mixed
_refine_ls_matrix_type full
_refine_ls_number_parameters 52
_refine_ls_number_reflns 612
_refine_ls_number_restraints 0
_refine_ls_restrained_S_all 1.048
_refine_ls_R_factor_all 0.0303
_refine_ls_R_factor_gt 0.0277
_refine_ls_shift/su_max 0.000
_refine_ls_shift/su_mean 0.000
_refine_ls_structure_factor_coef Fsqd
_refine_ls_weighting_details 'calc w=1/[\s^2^(Fo^2^)+(0.0415P)^2^+0.2513P] where P=(Fo^2^+2Fc^2^)/3'
_refine_ls_weighting_scheme calc
_refine_ls_wR_factor_gt 0.0759
_refine_ls_wR_factor_ref 0.0784
_reflns_number_gt 565
_reflns_number_total 612
_reflns_threshold_expression >2sigma(I)
_cod_data_source_file om300313f_si_002.cif
_cod_data_source_block kk46_02
_cod_original_sg_symbol_H-M 'P m m n'
_cod_database_code 4078672

loop_
_symmetry_equiv_pos_as_xyz
'x, y, z'
'-x+1/2, -y+1/2, z'
'x+1/2, -y, -z'
'-x, y+1/2, -z'
'-x, -y, -z'
'x-1/2, y-1/2, -z'
'-x-1/2, y, z'
'x, -y-1/2, z'

loop_
_atom_site_label
_atom_site_type_symbol
_atom_site_fract_x
_atom_site_fract_y
_atom_site_fract_z
_atom_site_U_iso_or_equiv
_atom_site_adp_type
_atom_site_occupancy
_atom_site_symmetry_multiplicity
_atom_site_calc_flag
_atom_site_refinement_flags
Si1 Si 0.7500 0.2500 0.08617(12) 0.0149(2) Uani 1 4 d S
O1 O 0.67366(6) 0.2500 0.3120(2) 0.0195(3) Uani 1 2 d S
O2 O 0.57918(7) 0.2500 -0.0146(2) 0.0263(3) Uani 1 2 d S
N1 N 0.54026(9) 0.2500 0.4180(3) 0.0178(3) Uani 1 2 d S
H1 H 0.5557(13) 0.2500 0.571(4) 0.020(5) Uiso 1 2 d S
C1 C 0.7500 0.0323(2) -0.1048(3) 0.0226(4) Uani 1 2 d S
H1A H 0.8056 0.0062 -0.1684 0.034 Uiso 0.50 1 calc PR
H1B H 0.7130 0.0442 -0.2577 0.034 Uiso 0.50 1 calc PR
H1C H 0.7314 -0.0696 0.0099 0.034 Uiso 0.50 1 calc PR
C2 C 0.59541(10) 0.2500 0.2235(3) 0.0172(4) Uani 1 2 d S
C3 C 0.45288(10) 0.2500 0.3561(3) 0.0226(4) Uani 1 2 d S
H3A H 0.4393 0.1387 0.2490 0.027 Uiso 0.50 1 calc PR
H3B H 0.4393 0.3613 0.2490 0.027 Uiso 0.50 1 calc PR
C4 C 0.40277(11) 0.2500 0.6098(3) 0.0242(4) Uani 1 2 d S
H4A H 0.4102 0.1315 0.7028 0.036 Uiso 0.50 1 calc PR
H4B H 0.3447 0.2666 0.5658 0.036 Uiso 0.50 1 calc PR
H4C H 0.4209 0.3519 0.7252 0.036 Uiso 0.50 1 calc PR

loop_
_atom_site_aniso_label
_atom_site_aniso_U_11
_atom_site_aniso_U_22
_atom_site_aniso_U_33
_atom_site_aniso_U_23
_atom_site_aniso_U_13
_atom_site_aniso_U_12
Si1 0.0132(3) 0.0224(4) 0.0090(4) 0.000 0.000 0.000
O1 0.0128(6) 0.0345(7) 0.0111(6) 0.000 -0.0005(5) 0.000
O2 0.0204(6) 0.0497(8) 0.0089(6) 0.000 -0.0006(5) 0.000
N1 0.0142(7) 0.0301(8) 0.0090(7) 0.000 -0.0009(5) 0.000
C1 0.0226(9) 0.0256(9) 0.0195(9) -0.0018(7) 0.000 0.000
C2 0.0149(8) 0.0225(8) 0.0142(8) 0.000 -0.0014(6) 0.000
C3 0.0140(8) 0.0371(10) 0.0167(8) 0.000 -0.0005(7) 0.000
C4 0.0176(8) 0.0327(10) 0.0224(9) 0.000 0.0051(7) 0.000

loop_
_atom_type_symbol
_atom_type_description
_atom_type_scat_dispersion_real
_atom_type_scat_dispersion_imag
_atom_type_scat_source
C C 0.0033 0.0016 'International Tables Vol C Tables 4.2.6.8 and 6.1.1.4'
H H 0.0000 0.0000 'International Tables Vol C Tables 4.2.6.8 and 6.1.1.4'
N N 0.0061 0.0033 'International Tables Vol C Tables 4.2.6.8 and 6.1.1.4'
O O 0.0106 0.0060 'International Tables Vol C Tables 4.2.6.8 and 6.1.1.4'
Si Si 0.0817 0.0704 'International Tables Vol C Tables 4.2.6.8 and 6.1.1.4'

loop_
_geom_angle_atom_site_label_1
_geom_angle_atom_site_label_2
_geom_angle_atom_site_label_3
_geom_angle
_geom_angle_site_symmetry_1
_geom_angle_site_symmetry_3
O1 Si1 O1 95.49(8) 2_655 .
O1 Si1 C1 110.52(4) 2_655 .
O1 Si1 C1 110.52(4) . .
O1 Si1 C1 110.52(4) 2_655 2_655
O1 Si1 C1 110.52(4) . 2_655
C1 Si1 C1 117.17(11) . 2_655
C2 O1 Si1 118.60(10) . .
C2 N1 C3 120.42(14) . .
C2 N1 H1 119.1(15) . .
C3 N1 H1 120.4(15) . .
Si1 C1 H1A 109.5 . .
Si1 C1 H1B 109.5 . .
H1A C1 H1B 109.5 . .
Si1 C1 H1C 109.5 . .
H1A C1 H1C 109.5 . .
H1B C1 H1C 109.5 . .
O2 C2 N1 124.78(15) . .
O2 C2 O1 121.66(14) . .
N1 C2 O1 113.56(14) . .
N1 C3 C4 110.45(14) . .
N1 C3 H3A 109.6 . .
C4 C3 H3A 109.6 . .
N1 C3 H3B 109.6 . .
C4 C3 H3B 109.6 . .
H3A C3 H3B 108.1 . .
C3 C4 H4A 109.5 . .
C3 C4 H4B 109.5 . .
H4A C4 H4B 109.5 . .
C3 C4 H4C 109.5 . .
H4A C4 H4C 109.5 . .
H4B C4 H4C 109.5 . .

loop_
_geom_bond_atom_site_label_1
_geom_bond_atom_site_label_2
_geom_bond_distance
_geom_bond_site_symmetry_2
Si1 O1 1.6834(11) 2_655
Si1 O1 1.6834(11) .
Si1 C1 1.8362(17) .
Si1 C1 1.8362(17) 2_655
O1 C2 1.3519(18) .
O2 C2 1.223(2) .
N1 C2 1.327(2) .
N1 C3 1.460(2) .
N1 H1 0.81(2) .
C1 H1A 0.9800 .
C1 H1B 0.9800 .
C1 H1C 0.9800 .
C3 C4 1.512(2) .
C3 H3A 0.9900 .
C3 H3B 0.9900 .
C4 H4A 0.9800 .
C4 H4B 0.9800 .
C4 H4C 0.9800 .

loop_
_geom_hbond_atom_site_label_D
_geom_hbond_atom_site_label_H
_geom_hbond_atom_site_label_A
_geom_hbond_distance_DH
_geom_hbond_distance_HA
_geom_hbond_distance_DA
_geom_hbond_angle_DHA
_geom_hbond_site_symmetry_A
N1 H1 O2 0.81(2) 2.11(2) 2.9144(18) 172(2) 1_556

loop_
_geom_torsion_atom_site_label_1
_geom_torsion_atom_site_label_2
_geom_torsion_atom_site_label_3
_geom_torsion_atom_site_label_4
_geom_torsion
_geom_torsion_site_symmetry_1
O1 Si1 O1 C2 180.0 2_655
C1 Si1 O1 C2 -65.67(5) .
C1 Si1 O1 C2 65.67(5) 2_655
C3 N1 C2 O2 0.0 .
C3 N1 C2 O1 180.0 .
Si1 O1 C2 O2 0.0 .
Si1 O1 C2 N1 180.0 .
C2 N1 C3 C4 180.0 .
